data_1506236
loop_
_publ_author_name
'Fleming, Fraser F.'
'Wei, Guoqing'
'Zhang, Zhiyu'
'Steward, Omar W.'

_publ_section_title
;
 Oxonitriles: a grignard addition-acylation route to enamides.
;
_journal_issue 21
_journal_name_full 'Organic letters'
_journal_page_first 4903
_journal_page_last 4906
_journal_paper_doi 10.1021/ol0619765
_journal_volume 8
_journal_year 2006
_chemical_formula_moiety ' C20 H29 N O2'
_chemical_formula_sum 'C20 H29 N O2'
_chemical_formula_weight 315.44
_chemical_melting_point 406.5(5)
_chemical_name_systematic
; 
N-((Z)-1-((2R,3S)-3-hydroxy-3-methyl-2-
phenylcyclohexylidene)ethyl)pivalamide 
;
_space_group_IT_number 14
_symmetry_cell_setting monoclinic
_symmetry_space_group_name_Hall '-P 2ybc'
_symmetry_space_group_name_H-M 'P 1 21/c 1'
_atom_sites_solution_hydrogens geom
_atom_sites_solution_primary direct
_atom_sites_solution_secondary difmap
_audit_creation_date 'Mar 30, 2006'
_audit_creation_method SHELXL-97
_cell_angle_alpha 90.00
_cell_angle_beta 104.2750(10)
_cell_angle_gamma 90.00
_cell_formula_units_Z 8
_cell_length_a 12.7515(3)
_cell_length_b 15.6796(3)
_cell_length_c 19.4800(4)
_cell_measurement_reflns_used 9011
_cell_measurement_temperature 296(2)
_cell_measurement_theta_max 28.26
_cell_measurement_theta_min 2.37
_cell_volume 3774.54(14)
_computing_cell_refinement 'SMART (Bruker 1998)'
_computing_data_collection 'SMART (Bruker 1998)'
_computing_data_reduction SAINT
_computing_molecular_graphics 'SHELXL (Sheldrick, 1997)'
_computing_publication_material SHELXL
_computing_structure_refinement 'SHELXL-97 (Sheldrick, 1997)'
_computing_structure_solution 'SHELXS-97 (Sheldrick, 1990)'
_diffrn_ambient_temperature 296(2)
_diffrn_detector_area_resol_mean 0
_diffrn_measured_fraction_theta_full 0.996
_diffrn_measured_fraction_theta_max 0.996
_diffrn_measurement_device_type 'CCD area detector'
_diffrn_measurement_method 'phi and omega scans'
_diffrn_radiation_monochromator graphite
_diffrn_radiation_source 'fine-focus sealed tube'
_diffrn_radiation_type MoK\a
_diffrn_radiation_wavelength 0.71073
_diffrn_reflns_av_R_equivalents 0.0304
_diffrn_reflns_av_sigmaI/netI 0.0264
_diffrn_reflns_limit_h_max 16
_diffrn_reflns_limit_h_min -17
_diffrn_reflns_limit_k_max 20
_diffrn_reflns_limit_k_min -20
_diffrn_reflns_limit_l_max 25
_diffrn_reflns_limit_l_min -25
_diffrn_reflns_number 70300
_diffrn_reflns_theta_full 28.28
_diffrn_reflns_theta_max 28.28
_diffrn_reflns_theta_min 1.65
_diffrn_standards_interval_count 0
_diffrn_standards_interval_time 0
_diffrn_standards_number 9324
_exptl_absorpt_coefficient_mu 0.071
_exptl_absorpt_correction_T_max 0.9860
_exptl_absorpt_correction_T_min 0.9656
_exptl_absorpt_correction_type empirical
_exptl_absorpt_process_details 'SADABS(Sheldrick 2002)'
_exptl_crystal_colour colorless
_exptl_crystal_density_diffrn 1.110
_exptl_crystal_density_method 'not measured'
_exptl_crystal_description chunk
_exptl_crystal_F_000 1376
_exptl_crystal_size_max 0.50
_exptl_crystal_size_mid 0.30
_exptl_crystal_size_min 0.20
_refine_diff_density_max 0.165
_refine_diff_density_min -0.162
_refine_diff_density_rms 0.031
_refine_ls_extinction_method none
_refine_ls_goodness_of_fit_ref 1.030
_refine_ls_hydrogen_treatment constr
_refine_ls_matrix_type full
_refine_ls_number_parameters 466
_refine_ls_number_reflns 9314
_refine_ls_number_restraints 0
_refine_ls_restrained_S_all 1.030
_refine_ls_R_factor_all 0.0832
_refine_ls_R_factor_gt 0.0462
_refine_ls_shift/su_max 0.007
_refine_ls_shift/su_mean 0.002
_refine_ls_structure_factor_coef Fsqd
_refine_ls_weighting_details 'calc w=1/[\s^2^(Fo^2^)+(0.0594P)^2^+0.4458P] where P=(Fo^2^+2Fc^2^)/3'
_refine_ls_weighting_scheme calc
_refine_ls_wR_factor_gt 0.1136
_refine_ls_wR_factor_ref 0.1320
_reflns_number_gt 5885
_reflns_number_total 9314
_reflns_threshold_expression >2sigma(I)
_cod_data_source_file ol0619765si20060809_034255.cif
_cod_data_source_block ffgw013_8b
_cod_depositor_comments
;
The following automatic conversions were performed:

'_chemical_melting_point' value '406-407 K' was changed to '406.5(5)'
- the average value was taken and precision was
estimated.

'_symmetry_cell_setting' value 'Monoclinic' changed to
'monoclinic' according to
/home/saulius/struct/CIF-dictionaries/cif_core.dic dictionary named
'cif_core.dic' version 2.4.1 from 2010-06-29.

Automatic conversion script
Id: cif_fix_values 1715 2011-07-08 13:25:40Z adriana 

The following automatic conversions were performed:
data name '_geom_bond_atom_site_label_D' replaced with
'_geom_hbond_atom_site_label_D' as specified in the replacement file
'/home/antanas/src/cod-tools/trunk/data/replacement-values/replacement_tags.lst'.

data
name '_geom_bond_atom_site_label_H' replaced with
'_geom_hbond_atom_site_label_H' as specified in the replacement file
'/home/antanas/src/cod-tools/trunk/data/replacement-values/replacement_tags.lst'.

data
name '_geom_bond_atom_site_label_A' replaced with
'_geom_hbond_atom_site_label_A' as specified in the replacement file
'/home/antanas/src/cod-tools/trunk/data/replacement-values/replacement_tags.lst'.

data
name '_geom_bond_distance_DH' replaced with '_geom_hbond_distance_DH'
as specified in the replacement file
'/home/antanas/src/cod-tools/trunk/data/replacement-values/replacement_tags.lst'.

data
name '_geom_contact_distance_HA' replaced with
'_geom_hbond_distance_HA' as specified in the replacement file
'/home/antanas/src/cod-tools/trunk/data/replacement-values/replacement_tags.lst'.

data
name '_geom_contact_distance_DA' replaced with
'_geom_hbond_distance_DA' as specified in the replacement file
'/home/antanas/src/cod-tools/trunk/data/replacement-values/replacement_tags.lst'.

data
name '_geom_angle_DHA' replaced with '_geom_hbond_angle_DHA' as
specified in the replacement file
'/home/antanas/src/cod-tools/trunk/data/replacement-values/replacement_tags.lst'.

data
name '_geom_contact_site_symmetry_A' replaced with
'_geom_hbond_site_symmetry_A' as specified in the replacement file
'/home/antanas/src/cod-tools/trunk/data/replacement-values/replacement_tags.lst'.

Automatic conversion script
Id: cif_correct_tags 5005 2017-03-03 11:38:54Z antanas 
;
_cod_original_sg_symbol_Hall -P2ybc
_cod_original_sg_symbol_H-M P2(1)/c
_cod_original_formula_sum ' C20 H29 N O2'
_cod_database_code 1506236

loop_
_symmetry_equiv_pos_as_xyz
'x, y, z'
'-x, y+1/2, -z+1/2'
'-x, -y, -z'
'x, -y-1/2, z-1/2'

loop_
_atom_site_label
_atom_site_type_symbol
_atom_site_fract_x
_atom_site_fract_y
_atom_site_fract_z
_atom_site_U_iso_or_equiv
_atom_site_adp_type
_atom_site_occupancy
_atom_site_symmetry_multiplicity
_atom_site_calc_flag
_atom_site_refinement_flags
_atom_site_disorder_assembly
_atom_site_disorder_group
C1 C 0.53151(10) 0.73691(9) 0.03809(7) 0.0426(3) Uani 1 1 d . . .
C2 C 0.56781(14) 0.81956(10) 0.03536(9) 0.0601(4) Uani 1 1 d . . .
H2 H 0.5588 0.8585 0.0695 0.072 Uiso 1 1 calc R . .
C3 C 0.61702(15) 0.84598(12) -0.01664(10) 0.0707(5) Uani 1 1 d . . .
H3 H 0.6416 0.9018 -0.0166 0.085 Uiso 1 1 calc R . .
C4 C 0.62985(14) 0.79074(13) -0.06819(9) 0.0676(5) Uani 1 1 d . . .
H4 H 0.6633 0.8083 -0.1031 0.081 Uiso 1 1 calc R . .
C5 C 0.59280(15) 0.70968(14) -0.06746(9) 0.0759(5) Uani 1 1 d . . .
H5A H 0.5999 0.6719 -0.1028 0.091 Uiso 1 1 calc R . .
C6 C 0.54453(14) 0.68230(11) -0.01479(9) 0.0622(4) Uani 1 1 d . . .
H6A H 0.5206 0.6262 -0.0151 0.075 Uiso 1 1 calc R . .
C7 C 0.48266(10) 0.71250(9) 0.09939(7) 0.0417(3) Uani 1 1 d . . .
H7 H 0.4558 0.7657 0.1151 0.050 Uiso 1 1 calc R . .
C8 C 0.56868(11) 0.67769(10) 0.16464(7) 0.0496(4) Uani 1 1 d . . .
O1 O 0.66560(8) 0.72915(8) 0.17765(5) 0.0597(3) Uani 1 1 d . . .
H5 H 0.6922 0.7262 0.1435 0.090 Uiso 1 1 calc R . .
C9 C 0.59689(13) 0.58572(11) 0.15340(9) 0.0652(4) Uani 1 1 d . . .
H9A H 0.6505 0.5658 0.1947 0.078 Uiso 1 1 calc R . .
H9B H 0.6284 0.5824 0.1129 0.078 Uiso 1 1 calc R . .
C10 C 0.49800(14) 0.52811(11) 0.14083(10) 0.0701(5) Uani 1 1 d . . .
H10A H 0.5188 0.4704 0.1320 0.084 Uiso 1 1 calc R . .
H10B H 0.4706 0.5272 0.1831 0.084 Uiso 1 1 calc R . .
C11 C 0.40905(13) 0.55822(9) 0.07829(9) 0.0580(4) Uani 1 1 d . . .
H11A H 0.4300 0.5454 0.0348 0.070 Uiso 1 1 calc R . .
H11B H 0.3434 0.5267 0.0776 0.070 Uiso 1 1 calc R . .
C12 C 0.38555(11) 0.65292(8) 0.08037(7) 0.0426(3) Uani 1 1 d . . .
C13 C 0.28470(11) 0.68310(9) 0.06794(7) 0.0434(3) Uani 1 1 d . . .
N1 N 0.26603(9) 0.77352(8) 0.06941(6) 0.0445(3) Uani 1 1 d . . .
H1N H 0.2668(13) 0.8009(10) 0.0322(9) 0.058(5) Uiso 1 1 d . . .
C14 C 0.24031(11) 0.81103(9) 0.12529(7) 0.0460(3) Uani 1 1 d . A .
O2 O 0.23710(11) 0.76970(7) 0.17801(6) 0.0721(3) Uani 1 1 d . . .
C15 C 0.22077(13) 0.90738(9) 0.12113(8) 0.0518(4) Uani 1 1 d . . .
C16 C 0.3199(4) 0.9498(3) 0.1106(4) 0.0921(19) Uani 0.612(10) 1 d P A 1
H16A H 0.3307 0.9341 0.0652 0.138 Uiso 0.612(10) 1 calc PR A 1
H16B H 0.3812 0.9321 0.1471 0.138 Uiso 0.612(10) 1 calc PR A 1
H16C H 0.3117 1.0105 0.1126 0.138 Uiso 0.612(10) 1 calc PR A 1
C16A C 0.1945(12) 0.9497(4) 0.0500(4) 0.098(4) Uani 0.388(10) 1 d P A 2
H16D H 0.1328 0.9224 0.0197 0.147 Uiso 0.388(10) 1 calc PR A 2
H16E H 0.2553 0.9450 0.0294 0.147 Uiso 0.388(10) 1 calc PR A 2
H16F H 0.1786 1.0088 0.0553 0.147 Uiso 0.388(10) 1 calc PR A 2
C17 C 0.1248(5) 0.9240(3) 0.0555(3) 0.0828(17) Uani 0.612(10) 1 d P A 1
H17A H 0.0619 0.8938 0.0611 0.124 Uiso 0.612(10) 1 calc PR A 1
H17B H 0.1439 0.9043 0.0135 0.124 Uiso 0.612(10) 1 calc PR A 1
H17C H 0.1095 0.9840 0.0514 0.124 Uiso 0.612(10) 1 calc PR A 1
C17A C 0.3345(6) 0.9494(5) 0.1644(8) 0.110(3) Uani 0.388(10) 1 d P A 2
H17D H 0.3569 0.9234 0.2103 0.166 Uiso 0.388(10) 1 calc PR A 2
H17E H 0.3249 1.0096 0.1698 0.166 Uiso 0.388(10) 1 calc PR A 2
H17F H 0.3888 0.9401 0.1387 0.166 Uiso 0.388(10) 1 calc PR A 2
C18 C 0.1855(8) 0.9333(4) 0.1854(4) 0.097(3) Uani 0.612(10) 1 d P A 1
H18A H 0.1253 0.8988 0.1897 0.145 Uiso 0.612(10) 1 calc PR A 1
H18B H 0.1642 0.9922 0.1814 0.145 Uiso 0.612(10) 1 calc PR A 1
H18C H 0.2443 0.9258 0.2265 0.145 Uiso 0.612(10) 1 calc PR A 1
C18A C 0.1469(14) 0.9396(8) 0.1656(8) 0.131(6) Uani 0.388(10) 1 d P A 2
H18D H 0.0729 0.9303 0.1407 0.197 Uiso 0.388(10) 1 calc PR A 2
H18E H 0.1591 0.9995 0.1745 0.197 Uiso 0.388(10) 1 calc PR A 2
H18F H 0.1621 0.9094 0.2098 0.197 Uiso 0.388(10) 1 calc PR A 2
C19 C 0.52760(14) 0.69020(14) 0.23087(8) 0.0731(5) Uani 1 1 d . . .
H19A H 0.5717 0.6580 0.2692 0.110 Uiso 1 1 calc R . .
H19B H 0.4540 0.6710 0.2220 0.110 Uiso 1 1 calc R . .
H19C H 0.5311 0.7496 0.2432 0.110 Uiso 1 1 calc R . .
C21 C -0.05369(10) 0.71832(8) 0.22217(7) 0.0393(3) Uani 1 1 d . B 1
C22 C -0.07137(13) 0.63709(9) 0.19337(8) 0.0555(4) Uani 1 1 d . B 1
H22 H -0.0562 0.5900 0.2232 0.067 Uiso 1 1 calc R B 1
C23 C -0.11091(15) 0.62461(11) 0.12157(9) 0.0670(5) Uani 1 1 d . B 1
H23 H -0.1221 0.5695 0.1037 0.080 Uiso 1 1 calc R B 1
C24 C -0.13392(14) 0.69288(11) 0.07634(8) 0.0623(4) Uani 1 1 d . B 1
H24 H -0.1610 0.6845 0.0279 0.075 Uiso 1 1 calc R B 1
C25 C -0.11633(14) 0.77345(11) 0.10360(8) 0.0600(4) Uani 1 1 d . B 1
H25 H -0.1314 0.8202 0.0734 0.072 Uiso 1 1 calc R B 1
C26 C -0.07644(12) 0.78620(9) 0.17540(8) 0.0504(4) Uani 1 1 d . B 1
H26 H -0.0646 0.8416 0.1927 0.061 Uiso 1 1 calc R B 1
C27 C -0.01410(10) 0.72812(8) 0.30209(7) 0.0392(3) Uani 1 1 d . B 1
H27 H 0.0266 0.6759 0.3186 0.047 Uiso 1 1 calc R B 1
C28 C -0.10826(11) 0.73009(9) 0.34054(7) 0.0442(3) Uani 1 1 d . B 1
O3 O -0.19104(8) 0.67084(7) 0.30908(5) 0.0545(3) Uani 1 1 d . . .
H6 H -0.2224 0.6876 0.2695 0.082 Uiso 1 1 calc R B 1
C29 C -0.15629(12) 0.81895(10) 0.33924(8) 0.0557(4) Uani 1 1 d . B 1
H29A H -0.1875 0.8355 0.2905 0.067 Uiso 1 1 calc R B 1
H29B H -0.2141 0.8178 0.3636 0.067 Uiso 1 1 calc R B 1
C30 C -0.07306(13) 0.88482(10) 0.37389(9) 0.0612(4) Uani 1 1 d . B 1
H30A H -0.0455 0.8709 0.4236 0.073 Uiso 1 1 calc R B 1
H30B H -0.1070 0.9405 0.3708 0.073 Uiso 1 1 calc R B 1
C31 C 0.02009(13) 0.88769(9) 0.33810(9) 0.0569(4) Uani 1 1 d . B 1
H31A H -0.0045 0.9158 0.2926 0.068 Uiso 1 1 calc R B 1
H31B H 0.0777 0.9221 0.3668 0.068 Uiso 1 1 calc R B 1
C32 C 0.06563(11) 0.80133(8) 0.32647(7) 0.0420(3) Uani 1 1 d . B 1
C33 C 0.17155(11) 0.78904(9) 0.33644(7) 0.0441(3) Uani 1 1 d . B 1
N2 N 0.20839(9) 0.70843(7) 0.31636(7) 0.0440(3) Uani 1 1 d . . .
H2N H 0.2104(13) 0.7043(10) 0.2751(9) 0.060(5) Uiso 1 1 d . . .
C34 C 0.24571(11) 0.64582(9) 0.36209(7) 0.0470(3) Uani 1 1 d . B 1
O4 O 0.25258(12) 0.65447(7) 0.42547(6) 0.0793(4) Uani 1 1 d . . .
C35 C 0.27633(12) 0.56170(9) 0.33273(8) 0.0512(4) Uani 1 1 d . B 1
C36 C 0.25124(15) 0.55841(11) 0.25190(9) 0.0690(5) Uani 1 1 d . B 1
H36A H 0.1749 0.5655 0.2326 0.103 Uiso 1 1 calc R B 1
H36B H 0.2736 0.5043 0.2373 0.103 Uiso 1 1 calc R B 1
H36C H 0.2895 0.6033 0.2350 0.103 Uiso 1 1 calc R B 1
C37 C 0.21233(17) 0.49142(11) 0.35867(11) 0.0810(6) Uani 1 1 d . B 1
H37A H 0.2293 0.4918 0.4095 0.122 Uiso 1 1 calc R B 1
H37B H 0.2312 0.4371 0.3425 0.122 Uiso 1 1 calc R B 1
H37C H 0.1363 0.5013 0.3403 0.122 Uiso 1 1 calc R B 1
C38 C 0.39728(14) 0.54706(13) 0.36377(11) 0.0824(6) Uani 1 1 d . B 1
H38A H 0.4375 0.5932 0.3503 0.124 Uiso 1 1 calc R B 1
H38B H 0.4185 0.4944 0.3460 0.124 Uiso 1 1 calc R B 1
H38C H 0.4118 0.5444 0.4145 0.124 Uiso 1 1 calc R B 1
C39 C -0.06483(14) 0.69720(11) 0.41586(8) 0.0598(4) Uani 1 1 d . B 1
H39A H -0.1193 0.7037 0.4418 0.090 Uiso 1 1 calc R B 1
H39B H -0.0017 0.7292 0.4387 0.090 Uiso 1 1 calc R B 1
H39C H -0.0462 0.6380 0.4145 0.090 Uiso 1 1 calc R B 1
C41 C 0.18174(12) 0.63196(11) 0.05054(10) 0.0666(5) Uani 1 1 d . . .
H41A H 0.1987 0.5724 0.0566 0.100 Uiso 1 1 calc R . .
H41B H 0.1435 0.6425 0.0023 0.100 Uiso 1 1 calc R . .
H41C H 0.1373 0.6483 0.0816 0.100 Uiso 1 1 calc R . .
C42 C 0.26185(13) 0.85041(11) 0.36554(9) 0.0658(4) Uani 1 1 d . . .
H42A H 0.2323 0.9057 0.3704 0.099 Uiso 1 1 calc R B 1
H42B H 0.3085 0.8539 0.3338 0.099 Uiso 1 1 calc R B 1
H42C H 0.3025 0.8308 0.4110 0.099 Uiso 1 1 calc R B 1

loop_
_atom_site_aniso_label
_atom_site_aniso_U_11
_atom_site_aniso_U_22
_atom_site_aniso_U_33
_atom_site_aniso_U_23
_atom_site_aniso_U_13
_atom_site_aniso_U_12
C1 0.0334(7) 0.0512(8) 0.0395(7) 0.0011(6) 0.0023(6) 0.0004(6)
C2 0.0699(11) 0.0542(9) 0.0573(10) 0.0031(7) 0.0180(8) -0.0045(8)
C3 0.0723(12) 0.0711(11) 0.0691(12) 0.0180(9) 0.0179(9) -0.0106(9)
C4 0.0558(10) 0.1004(14) 0.0451(9) 0.0166(9) 0.0096(7) -0.0037(10)
C5 0.0779(13) 0.1015(15) 0.0537(10) -0.0148(10) 0.0266(9) -0.0132(11)
C6 0.0667(11) 0.0680(10) 0.0559(10) -0.0129(8) 0.0229(8) -0.0138(8)
C7 0.0377(7) 0.0460(7) 0.0401(7) -0.0043(6) 0.0071(6) -0.0013(6)
C8 0.0377(8) 0.0682(10) 0.0401(8) 0.0042(7) 0.0043(6) -0.0071(7)
O1 0.0395(6) 0.0897(8) 0.0459(6) 0.0023(5) 0.0030(4) -0.0132(5)
C9 0.0507(10) 0.0718(11) 0.0670(11) 0.0182(9) 0.0030(8) 0.0092(8)
C10 0.0647(11) 0.0550(10) 0.0867(13) 0.0146(9) 0.0110(9) 0.0053(8)
C11 0.0507(9) 0.0473(8) 0.0745(11) -0.0030(8) 0.0128(8) -0.0033(7)
C12 0.0420(8) 0.0448(7) 0.0394(7) -0.0023(6) 0.0067(6) -0.0023(6)
C13 0.0412(8) 0.0486(8) 0.0387(7) 0.0006(6) 0.0064(6) -0.0027(6)
N1 0.0450(7) 0.0505(7) 0.0383(7) 0.0067(5) 0.0108(5) 0.0048(5)
C14 0.0449(8) 0.0535(8) 0.0408(8) 0.0028(6) 0.0126(6) -0.0025(6)
O2 0.1125(10) 0.0624(7) 0.0503(7) 0.0133(5) 0.0369(7) 0.0055(6)
C15 0.0611(10) 0.0500(8) 0.0476(8) 0.0020(6) 0.0197(7) -0.0015(7)
C16 0.098(3) 0.057(2) 0.132(5) 0.001(2) 0.048(4) -0.0240(19)
C16A 0.178(11) 0.050(3) 0.075(4) 0.013(3) 0.045(5) 0.013(5)
C17 0.099(3) 0.066(3) 0.071(2) -0.0027(19) -0.001(2) 0.033(2)
C17A 0.083(4) 0.095(5) 0.152(9) -0.050(5) 0.027(5) -0.025(3)
C18 0.184(7) 0.044(2) 0.075(3) -0.008(2) 0.057(3) 0.012(3)
C18A 0.193(13) 0.101(6) 0.155(12) 0.067(6) 0.145(12) 0.072(7)
C19 0.0573(10) 0.1181(15) 0.0435(9) 0.0032(9) 0.0115(8) -0.0173(10)
C21 0.0338(7) 0.0397(7) 0.0435(7) 0.0013(6) 0.0080(6) 0.0007(5)
C22 0.0688(10) 0.0422(8) 0.0507(9) -0.0002(7) 0.0054(7) 0.0020(7)
C23 0.0880(13) 0.0534(9) 0.0539(10) -0.0118(8) 0.0069(9) -0.0013(9)
C24 0.0710(11) 0.0725(11) 0.0414(9) -0.0045(8) 0.0101(8) 0.0006(9)
C25 0.0721(11) 0.0618(10) 0.0450(9) 0.0109(7) 0.0122(8) 0.0035(8)
C26 0.0602(9) 0.0431(8) 0.0478(9) 0.0027(6) 0.0131(7) -0.0008(7)
C27 0.0381(7) 0.0345(6) 0.0420(7) 0.0028(5) 0.0042(6) 0.0014(5)
C28 0.0405(8) 0.0516(8) 0.0374(7) 0.0039(6) 0.0038(6) -0.0032(6)
O3 0.0459(6) 0.0672(7) 0.0468(6) 0.0059(5) 0.0047(5) -0.0137(5)
C29 0.0497(9) 0.0649(10) 0.0532(9) 0.0010(7) 0.0139(7) 0.0098(8)
C30 0.0685(11) 0.0528(9) 0.0596(10) -0.0078(7) 0.0104(8) 0.0139(8)
C31 0.0609(10) 0.0390(8) 0.0668(10) -0.0045(7) 0.0083(8) -0.0009(7)
C32 0.0463(8) 0.0375(7) 0.0394(7) 0.0006(5) 0.0054(6) -0.0034(6)
C33 0.0460(8) 0.0464(8) 0.0379(7) 0.0003(6) 0.0070(6) -0.0065(6)
N2 0.0426(7) 0.0523(7) 0.0365(7) 0.0002(5) 0.0088(5) 0.0015(5)
C34 0.0469(8) 0.0515(8) 0.0407(8) 0.0022(6) 0.0072(6) -0.0092(6)
O4 0.1309(11) 0.0655(7) 0.0393(7) 0.0031(5) 0.0170(7) -0.0002(7)
C35 0.0463(8) 0.0504(8) 0.0544(9) 0.0009(7) 0.0077(7) -0.0033(7)
C36 0.0759(12) 0.0654(10) 0.0659(11) -0.0144(8) 0.0182(9) 0.0041(9)
C37 0.0910(14) 0.0544(10) 0.1015(15) 0.0010(10) 0.0310(12) -0.0165(10)
C38 0.0567(11) 0.0855(13) 0.0970(15) 0.0052(11) 0.0039(10) 0.0075(10)
C39 0.0626(10) 0.0715(11) 0.0416(9) 0.0083(7) 0.0059(7) -0.0026(8)
C41 0.0433(9) 0.0712(11) 0.0790(12) -0.0030(9) 0.0034(8) -0.0104(8)
C42 0.0560(10) 0.0677(11) 0.0700(11) -0.0073(8) 0.0086(8) -0.0198(8)

loop_
_atom_type_symbol
_atom_type_description
_atom_type_scat_dispersion_real
_atom_type_scat_dispersion_imag
_atom_type_scat_source
C C 0.0033 0.0016 'International Tables Vol C Tables 4.2.6.8 and 6.1.1.4'
H H 0.0000 0.0000 'International Tables Vol C Tables 4.2.6.8 and 6.1.1.4'
N N 0.0061 0.0033 'International Tables Vol C Tables 4.2.6.8 and 6.1.1.4'
O O 0.0106 0.0060 'International Tables Vol C Tables 4.2.6.8 and 6.1.1.4'

loop_
_geom_angle_atom_site_label_1
_geom_angle_atom_site_label_2
_geom_angle_atom_site_label_3
_geom_angle
C6 C1 C2 116.75(13)
C6 C1 C7 125.16(13)
C2 C1 C7 118.08(12)
C3 C2 C1 121.80(16)
C3 C2 H2 119.1
C1 C2 H2 119.1
C4 C3 C2 120.51(17)
C4 C3 H3 119.7
C2 C3 H3 119.7
C5 C4 C3 118.74(16)
C5 C4 H4 120.6
C3 C4 H4 120.6
C4 C5 C6 121.08(17)
C4 C5 H5A 119.5
C6 C5 H5A 119.5
C1 C6 C5 121.10(16)
C1 C6 H6A 119.5
C5 C6 H6A 119.5
C12 C7 C1 115.35(11)
C12 C7 C8 110.51(11)
C1 C7 C8 112.65(11)
C12 C7 H7 105.8
C1 C7 H7 105.8
C8 C7 H7 105.8
O1 C8 C9 109.49(12)
O1 C8 C19 103.76(12)
C9 C8 C19 112.91(14)
O1 C8 C7 110.31(11)
C9 C8 C7 111.09(12)
C19 C8 C7 109.05(12)
C8 O1 H5 109.5
C8 C9 C10 111.81(13)
C8 C9 H9A 109.3
C10 C9 H9A 109.3
C8 C9 H9B 109.3
C10 C9 H9B 109.3
H9A C9 H9B 107.9
C11 C10 C9 111.69(13)
C11 C10 H10A 109.3
C9 C10 H10A 109.3
C11 C10 H10B 109.3
C9 C10 H10B 109.3
H10A C10 H10B 107.9
C12 C11 C10 113.31(13)
C12 C11 H11A 108.9
C10 C11 H11A 108.9
C12 C11 H11B 108.9
C10 C11 H11B 108.9
H11A C11 H11B 107.7
C13 C12 C11 121.99(12)
C13 C12 C7 121.07(12)
C11 C12 C7 116.93(12)
C12 C13 N1 120.15(12)
C12 C13 C41 126.88(13)
N1 C13 C41 112.97(12)
C14 N1 C13 121.37(12)
C14 N1 H1N 121.9(11)
C13 N1 H1N 116.5(11)
O2 C14 N1 120.82(14)
O2 C14 C15 121.91(13)
N1 C14 C15 117.22(12)
C16 C15 C18 116.0(4)
C16 C15 C16A 71.2(5)
C18 C15 C16A 127.8(4)
C16 C15 C18A 126.8(6)
C18 C15 C18A 21.2(9)
C16A C15 C18A 110.7(6)
C16 C15 C14 108.4(2)
C18 C15 C14 107.7(3)
C16A C15 C14 118.9(3)
C18A C15 C14 114.5(5)
C16 C15 C17 109.5(3)
C18 C15 C17 107.8(4)
C16A C15 C17 38.3(4)
C18A C15 C17 86.6(7)
C14 C15 C17 107.0(2)
C16 C15 C17A 37.9(3)
C18 C15 C17A 82.5(6)
C16A C15 C17A 105.5(5)
C18A C15 C17A 99.7(7)
C14 C15 C17A 105.1(3)
C17 C15 C17A 141.0(4)
C15 C16 H16A 109.5
C15 C16 H16B 109.5
C15 C16 H16C 109.5
C15 C16A H16D 109.5
C15 C16A H16E 109.5
H16D C16A H16E 109.5
C15 C16A H16F 109.5
H16D C16A H16F 109.5
H16E C16A H16F 109.5
C15 C17 H17A 109.5
C15 C17 H17B 109.5
C15 C17 H17C 109.5
C15 C17A H17D 109.5
C15 C17A H17E 109.5
H17D C17A H17E 109.5
C15 C17A H17F 109.5
H17D C17A H17F 109.5
H17E C17A H17F 109.5
C15 C18 H18A 109.5
C15 C18 H18B 109.5
C15 C18 H18C 109.5
C15 C18A H18D 109.5
C15 C18A H18E 109.5
H18D C18A H18E 109.5
C15 C18A H18F 109.5
H18D C18A H18F 109.5
H18E C18A H18F 109.5
C8 C19 H19A 109.5
C8 C19 H19B 109.5
H19A C19 H19B 109.5
C8 C19 H19C 109.5
H19A C19 H19C 109.5
H19B C19 H19C 109.5
C26 C21 C22 116.92(13)
C26 C21 C27 123.96(12)
C22 C21 C27 119.10(12)
C23 C22 C21 121.52(14)
C23 C22 H22 119.2
C21 C22 H22 119.2
C24 C23 C22 120.51(15)
C24 C23 H23 119.7
C22 C23 H23 119.7
C25 C24 C23 118.88(15)
C25 C24 H24 120.6
C23 C24 H24 120.6
C24 C25 C26 120.78(15)
C24 C25 H25 119.6
C26 C25 H25 119.6
C25 C26 C21 121.38(14)
C25 C26 H26 119.3
C21 C26 H26 119.3
C21 C27 C32 114.91(10)
C21 C27 C28 113.07(10)
C32 C27 C28 111.49(11)
C21 C27 H27 105.5
C32 C27 H27 105.5
C28 C27 H27 105.5
O3 C28 C29 109.73(11)
O3 C28 C39 104.36(11)
C29 C28 C39 112.05(12)
O3 C28 C27 110.83(11)
C29 C28 C27 111.33(11)
C39 C28 C27 108.34(11)
C30 C29 C28 112.49(12)
C30 C29 H29A 109.1
C28 C29 H29A 109.1
C30 C29 H29B 109.1
C28 C29 H29B 109.1
H29A C29 H29B 107.8
C29 C30 C31 110.91(12)
C29 C30 H30A 109.5
C31 C30 H30A 109.5
C29 C30 H30B 109.5
C31 C30 H30B 109.5
H30A C30 H30B 108.0
C32 C31 C30 114.51(12)
C32 C31 H31A 108.6
C30 C31 H31A 108.6
C32 C31 H31B 108.6
C30 C31 H31B 108.6
H31A C31 H31B 107.6
C33 C32 C31 121.43(12)
C33 C32 C27 120.65(12)
C31 C32 C27 117.92(12)
C32 C33 N2 118.45(12)
C32 C33 C42 128.25(14)
N2 C33 C42 113.29(13)
C34 N2 C33 123.60(12)
C34 N2 H2N 120.7(12)
C33 N2 H2N 115.5(11)
O4 C34 N2 121.20(14)
O4 C34 C35 120.84(13)
N2 C34 C35 117.93(12)
C34 C35 C36 114.03(12)
C34 C35 C38 107.94(13)
C36 C35 C38 109.69(14)
C34 C35 C37 106.99(12)
C36 C35 C37 108.83(14)
C38 C35 C37 109.25(15)
C13 C41 H41A 109.5
C13 C41 H41B 109.5
H41A C41 H41B 109.5
C13 C41 H41C 109.5
H41A C41 H41C 109.5
H41B C41 H41C 109.5

loop_
_geom_bond_atom_site_label_1
_geom_bond_atom_site_label_2
_geom_bond_distance
C1 C6 1.381(2)
C1 C2 1.382(2)
C1 C7 1.5257(18)
C2 C3 1.380(2)
C2 H2 0.9300
C3 C4 1.366(3)
C3 H3 0.9300
C4 C5 1.357(3)
C4 H4 0.9300
C5 C6 1.388(2)
C5 H5A 0.9300
C6 H6A 0.9300
C7 C12 1.5222(18)
C7 C8 1.559(2)
C7 H7 0.9800
C8 O1 1.4450(17)
C8 C9 1.515(2)
C8 C19 1.520(2)
O1 H5 0.8200
C9 C10 1.521(2)
C9 H9A 0.9700
C9 H9B 0.9700
C10 C11 1.521(2)
C10 H10A 0.9700
C10 H10B 0.9700
C11 C12 1.5173(19)
C11 H11A 0.9700
C11 H11B 0.9700
C12 C13 1.3351(19)
C13 N1 1.4391(18)
C13 C41 1.504(2)
N1 C14 1.3470(17)
N1 H1N 0.845(16)
C14 O2 1.2236(16)
C14 C15 1.530(2)
C15 C16 1.487(4)
C15 C18 1.487(6)
C15 C16A 1.498(6)
C15 C18A 1.515(10)
C15 C17 1.559(4)
C15 C17A 1.626(7)
C16 H16A 0.9600
C16 H16B 0.9600
C16 H16C 0.9600
C16A H16D 0.9600
C16A H16E 0.9600
C16A H16F 0.9600
C17 H17A 0.9600
C17 H17B 0.9600
C17 H17C 0.9600
C17A H17D 0.9600
C17A H17E 0.9600
C17A H17F 0.9600
C18 H18A 0.9600
C18 H18B 0.9600
C18 H18C 0.9600
C18A H18D 0.9600
C18A H18E 0.9600
C18A H18F 0.9600
C19 H19A 0.9600
C19 H19B 0.9600
C19 H19C 0.9600
C21 C26 1.3844(19)
C21 C22 1.3876(19)
C21 C27 1.5212(18)
C22 C23 1.379(2)
C22 H22 0.9300
C23 C24 1.371(2)
C23 H23 0.9300
C24 C25 1.367(2)
C24 H24 0.9300
C25 C26 1.380(2)
C25 H25 0.9300
C26 H26 0.9300
C27 C32 1.5293(18)
C27 C28 1.5644(18)
C27 H27 0.9800
C28 O3 1.4261(16)
C28 C29 1.520(2)
C28 C39 1.5246(19)
O3 H6 0.8200
C29 C30 1.515(2)
C29 H29A 0.9700
C29 H29B 0.9700
C30 C31 1.519(2)
C30 H30A 0.9700
C30 H30B 0.9700
C31 C32 1.5122(19)
C31 H31A 0.9700
C31 H31B 0.9700
C32 C33 1.3303(19)
C33 N2 1.4359(18)
C33 C42 1.500(2)
N2 C34 1.3322(18)
N2 H2N 0.813(17)
C34 O4 1.2236(16)
C34 C35 1.526(2)
C35 C36 1.528(2)
C35 C38 1.529(2)
C35 C37 1.529(2)
C36 H36A 0.9600
C36 H36B 0.9600
C36 H36C 0.9600
C37 H37A 0.9600
C37 H37B 0.9600
C37 H37C 0.9600
C38 H38A 0.9600
C38 H38B 0.9600
C38 H38C 0.9600
C39 H39A 0.9600
C39 H39B 0.9600
C39 H39C 0.9600
C41 H41A 0.9600
C41 H41B 0.9600
C41 H41C 0.9600
C42 H42A 0.9600
C42 H42B 0.9600
C42 H42C 0.9600

loop_
_geom_hbond_atom_site_label_D
_geom_hbond_atom_site_label_H
_geom_hbond_atom_site_label_A
_geom_hbond_distance_DH
_geom_hbond_distance_HA
_geom_hbond_distance_DA
_geom_hbond_angle_DHA
_geom_hbond_site_symmetry_A
N1 H2N O4 0.845 2.158 2.988 167.29 'x ,-y+3/2, z-1/2'
O3 H6_a O1 0.820 2.099 2.903 166.67 'x-1 ,y , z'
N2 H2N O2 0.813 2.250 2.968 147.50 'x, y , z'

loop_
_geom_torsion_atom_site_label_1
_geom_torsion_atom_site_label_2
_geom_torsion_atom_site_label_3
_geom_torsion_atom_site_label_4
_geom_torsion
C6 C1 C2 C3 -1.5(2)
C7 C1 C2 C3 177.33(15)
C1 C2 C3 C4 1.0(3)
C2 C3 C4 C5 0.4(3)
C3 C4 C5 C6 -1.2(3)
C2 C1 C6 C5 0.6(2)
C7 C1 C6 C5 -178.12(15)
C4 C5 C6 C1 0.8(3)
C6 C1 C7 C12 -39.70(19)
C2 C1 C7 C12 141.61(13)
C6 C1 C7 C8 88.45(17)
C2 C1 C7 C8 -90.24(16)
C12 C7 C8 O1 173.64(11)
C1 C7 C8 O1 43.00(16)
C12 C7 C8 C9 52.05(15)
C1 C7 C8 C9 -78.60(15)
C12 C7 C8 C19 -73.02(15)
C1 C7 C8 C19 156.33(12)
O1 C8 C9 C10 178.90(13)
C19 C8 C9 C10 63.85(18)
C7 C8 C9 C10 -59.02(17)
C8 C9 C10 C11 56.7(2)
C9 C10 C11 C12 -48.1(2)
C10 C11 C12 C13 -133.95(15)
C10 C11 C12 C7 44.40(18)
C1 C7 C12 C13 -98.10(15)
C8 C7 C12 C13 132.69(14)
C1 C7 C12 C11 83.53(15)
C8 C7 C12 C11 -45.68(16)
C11 C12 C13 N1 -179.06(13)
C7 C12 C13 N1 2.66(19)
C11 C12 C13 C41 -0.1(2)
C7 C12 C13 C41 -178.34(13)
C12 C13 N1 C14 -102.69(16)
C41 C13 N1 C14 78.18(17)
C13 N1 C14 O2 3.5(2)
C13 N1 C14 C15 -179.28(12)
O2 C14 C15 C16 119.1(4)
N1 C14 C15 C16 -58.1(4)
O2 C14 C15 C18 -7.1(5)
N1 C14 C15 C18 175.6(4)
O2 C14 C15 C16A -162.7(7)
N1 C14 C15 C16A 20.1(7)
O2 C14 C15 C18A -28.7(8)
N1 C14 C15 C18A 154.1(8)
O2 C14 C15 C17 -122.9(3)
N1 C14 C15 C17 59.9(3)
O2 C14 C15 C17A 79.6(6)
N1 C14 C15 C17A -97.6(6)
C26 C21 C22 C23 -0.7(2)
C27 C21 C22 C23 177.65(15)
C21 C22 C23 C24 0.0(3)
C22 C23 C24 C25 0.4(3)
C23 C24 C25 C26 -0.2(3)
C24 C25 C26 C21 -0.5(2)
C22 C21 C26 C25 0.9(2)
C27 C21 C26 C25 -177.34(14)
C26 C21 C27 C32 -38.04(18)
C22 C21 C27 C32 143.74(13)
C26 C21 C27 C28 91.51(15)
C22 C21 C27 C28 -86.70(15)
C21 C27 C28 O3 38.97(14)
C32 C27 C28 O3 170.25(11)
C21 C27 C28 C29 -83.46(13)
C32 C27 C28 C29 47.82(14)
C21 C27 C28 C39 152.90(12)
C32 C27 C28 C39 -75.82(14)
O3 C28 C29 C30 178.34(12)
C39 C28 C29 C30 62.91(17)
C27 C28 C29 C30 -58.59(16)
C28 C29 C30 C31 57.85(17)
C29 C30 C31 C32 -47.65(18)
C30 C31 C32 C33 -139.81(14)
C30 C31 C32 C27 40.75(18)
C21 C27 C32 C33 -89.18(15)
C28 C27 C32 C33 140.50(12)
C21 C27 C32 C31 90.27(15)
C28 C27 C32 C31 -40.05(16)
C31 C32 C33 N2 -172.64(12)
C27 C32 C33 N2 6.79(19)
C31 C32 C33 C42 6.0(2)
C27 C32 C33 C42 -174.60(13)
C32 C33 N2 C34 -99.68(16)
C42 C33 N2 C34 81.50(17)
C33 N2 C34 O4 -1.4(2)
C33 N2 C34 C35 176.70(12)
O4 C34 C35 C36 173.58(15)
N2 C34 C35 C36 -4.50(19)
O4 C34 C35 C38 -64.27(18)
N2 C34 C35 C38 117.65(15)
O4 C34 C35 C37 53.19(19)
N2 C34 C35 C37 -124.89(15)
